data_4303628
loop_
_publ_author_name
'Gabriel E. B\"uchel'
'Iryna N. Stepanenko'
'Michaela Hejl'
'Michael A. Jakupec'
'Vladimir B. Arion'
'Bernhard K. Keppler'

_publ_section_title
;
[OsIVCl5(Hazole)]- Complexes: Synthesis, Structure, Spectroscopic
Properties, and Antiproliferative Activity
;
_journal_name_full 'Inorganic Chemistry'
_journal_page_first 10737
_journal_page_last 10747
_journal_paper_doi 10.1021/ic901671j
_journal_volume 48
_journal_year 2009
_chemical_formula_moiety 'C16 H36 N, C7 H6 Cl5 N2 Os'
_chemical_formula_sum 'C23 H42 Cl5 N3 Os'
_chemical_formula_weight 728.05
_chemical_name_systematic
; 
tetrabuthylammonium-pentachloridoindazoleosmate(IV) 
;
_space_group_IT_number 2
_symmetry_cell_setting triclinic
_symmetry_space_group_name_Hall '-P 1'
_symmetry_space_group_name_H-M 'P -1'
_atom_sites_solution_hydrogens geom
_atom_sites_solution_primary direct
_atom_sites_solution_secondary difmap
_audit_creation_method SHELXL-97
_cell_angle_alpha 109.992(5)
_cell_angle_beta 96.282(6)
_cell_angle_gamma 91.468(5)
_cell_formula_units_Z 2
_cell_length_a 9.8278(8)
_cell_length_b 10.9541(8)
_cell_length_c 14.7537(12)
_cell_measurement_reflns_used 1997
_cell_measurement_temperature 100(2)
_cell_measurement_theta_max 27.60
_cell_measurement_theta_min 2.43
_cell_volume 1480.3(2)
_computing_structure_refinement 'SHELXL-97 (Sheldrick, 1997)'
_computing_structure_solution 'SHELXS-97 (Sheldrick, 1990)'
_diffrn_ambient_temperature 100(2)
_diffrn_measured_fraction_theta_full 0.999
_diffrn_measured_fraction_theta_max 0.999
_diffrn_radiation_monochromator graphite
_diffrn_radiation_source 'fine-focus sealed tube'
_diffrn_radiation_type MoK\a
_diffrn_radiation_wavelength 0.71073
_diffrn_reflns_av_R_equivalents 0.0699
_diffrn_reflns_av_sigmaI/netI 0.0415
_diffrn_reflns_limit_h_max 12
_diffrn_reflns_limit_h_min -12
_diffrn_reflns_limit_k_max 14
_diffrn_reflns_limit_k_min -14
_diffrn_reflns_limit_l_max 19
_diffrn_reflns_limit_l_min -19
_diffrn_reflns_number 61382
_diffrn_reflns_theta_full 28.00
_diffrn_reflns_theta_max 28.00
_diffrn_reflns_theta_min 2.71
_exptl_absorpt_coefficient_mu 4.775
_exptl_absorpt_correction_T_max 0.7626
_exptl_absorpt_correction_T_min 0.6467
_exptl_absorpt_correction_type multi-scan
_exptl_absorpt_process_details SADABS
_exptl_crystal_colour red
_exptl_crystal_density_diffrn 1.633
_exptl_crystal_density_method 'not measured'
_exptl_crystal_description block
_exptl_crystal_F_000 724
_exptl_crystal_size_max 0.10
_exptl_crystal_size_mid 0.10
_exptl_crystal_size_min 0.06
_refine_diff_density_max 1.194
_refine_diff_density_min -1.119
_refine_diff_density_rms 0.122
_refine_ls_extinction_method none
_refine_ls_goodness_of_fit_ref 1.009
_refine_ls_hydrogen_treatment constr
_refine_ls_matrix_type full
_refine_ls_number_parameters 293
_refine_ls_number_reflns 7137
_refine_ls_number_restraints 1
_refine_ls_restrained_S_all 1.009
_refine_ls_R_factor_all 0.0427
_refine_ls_R_factor_gt 0.0282
_refine_ls_shift/su_max 0.002
_refine_ls_shift/su_mean 0.000
_refine_ls_structure_factor_coef Fsqd
_refine_ls_weighting_details 'calc w=1/[\s^2^(Fo^2^)+(0.0264P)^2^+0.7059P] where P=(Fo^2^+2Fc^2^)/3'
_refine_ls_weighting_scheme calc
_refine_ls_wR_factor_gt 0.0558
_refine_ls_wR_factor_ref 0.0600
_reflns_number_gt 5945
_reflns_number_total 7137
_reflns_threshold_expression >2sigma(I)
_cod_data_source_file ic901671j_si_002_5.cif
_cod_data_source_block irst460
_cod_database_code 4303628

loop_
_symmetry_equiv_pos_as_xyz
'x, y, z'
'-x, -y, -z'

loop_
_atom_site_label
_atom_site_type_symbol
_atom_site_fract_x
_atom_site_fract_y
_atom_site_fract_z
_atom_site_U_iso_or_equiv
_atom_site_adp_type
_atom_site_occupancy
_atom_site_symmetry_multiplicity
_atom_site_calc_flag
_atom_site_refinement_flags
_atom_site_disorder_assembly
_atom_site_disorder_group
Os Os 0.635146(14) 0.640723(13) 0.725829(10) 0.02152(5) Uani 1 1 d . . .
Cl1 Cl 0.56303(9) 0.72639(8) 0.60485(7) 0.02735(19) Uani 1 1 d . . .
Cl2 Cl 0.81365(9) 0.80008(8) 0.78495(7) 0.0322(2) Uani 1 1 d . . .
Cl3 Cl 0.71652(10) 0.55490(10) 0.84446(7) 0.0375(2) Uani 1 1 d . . .
Cl4 Cl 0.46011(9) 0.47602(8) 0.66185(7) 0.02846(19) Uani 1 1 d . . .
Cl5 Cl 0.49253(9) 0.77022(9) 0.82886(7) 0.0344(2) Uani 1 1 d . . .
N1 N 0.7595(3) 0.5216(3) 0.6337(2) 0.0226(6) Uani 1 1 d . . .
N2 N 0.7139(3) 0.4440(3) 0.5415(2) 0.0258(6) Uani 1 1 d . . .
H2 H 0.6294 0.4384 0.5130 0.031 Uiso 1 1 calc R . .
N3 N 0.5340(3) 0.1844(3) 0.8491(2) 0.0247(6) Uani 1 1 d . . .
C1 C 0.8184(4) 0.3754(3) 0.4990(3) 0.0262(8) Uani 1 1 d . . .
C2 C 0.8194(4) 0.2871(3) 0.4057(3) 0.0350(9) Uani 1 1 d . . .
H2A H 0.7395 0.2629 0.3593 0.042 Uiso 1 1 calc R . .
C3 C 0.9441(4) 0.2367(4) 0.3846(3) 0.0401(10) Uani 1 1 d . . .
H3 H 0.9501 0.1754 0.3217 0.048 Uiso 1 1 calc R . .
C4 C 1.0628(4) 0.2730(4) 0.4531(3) 0.0360(10) Uani 1 1 d . . .
H4 H 1.1460 0.2351 0.4348 0.043 Uiso 1 1 calc R . .
C5 C 1.0629(4) 0.3597(4) 0.5440(3) 0.0316(9) Uani 1 1 d . . .
H5 H 1.1440 0.3838 0.5892 0.038 Uiso 1 1 calc R . .
C6 C 0.9354(3) 0.4133(3) 0.5688(3) 0.0249(8) Uani 1 1 d . . .
C7 C 0.8919(4) 0.5045(3) 0.6512(3) 0.0259(8) Uani 1 1 d . . .
H7 H 0.9486 0.5477 0.7108 0.031 Uiso 1 1 calc R . .
C8 C 0.4509(4) 0.0999(4) 0.8884(3) 0.0301(8) Uani 1 1 d . . .
H8A H 0.5067 0.0917 0.9458 0.036 Uiso 1 1 calc R . .
H8B H 0.4361 0.0117 0.8384 0.036 Uiso 1 1 calc R . .
C9 C 0.3119(4) 0.1449(5) 0.9178(3) 0.0470(12) Uani 1 1 d . B .
H9A H 0.2534 0.1532 0.8614 0.056 Uiso 1 1 calc R . .
H9B H 0.3241 0.2313 0.9701 0.056 Uiso 1 1 calc R . .
C10 C 0.2426(5) 0.0470(5) 0.9534(3) 0.0579(14) Uani 1 1 d D . .
H10A H 0.1787 0.0872 0.9977 0.069 Uiso 0.50 1 d PR A 1
H10B H 0.3106 0.0098 0.9861 0.069 Uiso 0.50 1 d PR A 1
H10C H 0.2906 0.0596 1.0166 0.069 Uiso 0.50 1 d PR A 2
H10D H 0.2647 -0.0368 0.9117 0.069 Uiso 0.50 1 d PR A 2
C11 C 0.1734(8) -0.0526(8) 0.8688(6) 0.0409(14) Uani 0.50 1 d PD B 1
H11A H 0.1283 -0.1190 0.8882 0.061 Uiso 0.50 1 calc PR B 1
H11B H 0.2401 -0.0929 0.8247 0.061 Uiso 0.50 1 calc PR B 1
H11C H 0.1044 -0.0141 0.8356 0.061 Uiso 0.50 1 calc PR B 1
C11X C 0.1020(7) 0.0343(8) 0.9651(6) 0.0409(14) Uani 0.50 1 d PD B 2
H11D H 0.0871 -0.0372 0.9894 0.061 Uiso 0.50 1 calc PR B 2
H11E H 0.0456 0.0157 0.9023 0.061 Uiso 0.50 1 calc PR B 2
H11F H 0.0762 0.1155 1.0117 0.061 Uiso 0.50 1 calc PR B 2
C12 C 0.5734(4) 0.3164(3) 0.9273(3) 0.0288(8) Uani 1 1 d . . .
H12A H 0.4912 0.3486 0.9589 0.035 Uiso 1 1 calc R . .
H12B H 0.6011 0.3779 0.8956 0.035 Uiso 1 1 calc R . .
C13 C 0.6886(4) 0.3184(4) 1.0056(3) 0.0309(8) Uani 1 1 d . . .
H13A H 0.7762 0.3033 0.9774 0.037 Uiso 1 1 calc R . .
H13B H 0.6695 0.2478 1.0310 0.037 Uiso 1 1 calc R . .
C14 C 0.7014(4) 0.4494(4) 1.0886(3) 0.0367(9) Uani 1 1 d . . .
H14A H 0.7175 0.5198 1.0624 0.044 Uiso 1 1 calc R . .
H14B H 0.6140 0.4632 1.1171 0.044 Uiso 1 1 calc R . .
C15 C 0.8175(4) 0.4578(5) 1.1679(3) 0.0470(11) Uani 1 1 d . . .
H15A H 0.8216 0.5433 1.2195 0.071 Uiso 1 1 calc R . .
H15B H 0.9046 0.4462 1.1404 0.071 Uiso 1 1 calc R . .
H15C H 0.8011 0.3894 1.1951 0.071 Uiso 1 1 calc R . .
C16 C 0.4511(4) 0.2084(3) 0.7649(2) 0.0269(8) Uani 1 1 d . . .
H16A H 0.5091 0.2633 0.7411 0.032 Uiso 1 1 calc R . .
H16B H 0.3723 0.2587 0.7894 0.032 Uiso 1 1 calc R . .
C17 C 0.3965(4) 0.0873(3) 0.6794(3) 0.0307(8) Uani 1 1 d . . .
H17A H 0.4720 0.0294 0.6601 0.037 Uiso 1 1 calc R . .
H17B H 0.3252 0.0394 0.6989 0.037 Uiso 1 1 calc R . .
C18 C 0.3360(4) 0.1233(4) 0.5936(3) 0.0339(9) Uani 1 1 d . . .
H18A H 0.2612 0.1818 0.6133 0.041 Uiso 1 1 calc R . .
H18B H 0.4077 0.1711 0.5742 0.041 Uiso 1 1 calc R . .
C19 C 0.2802(5) 0.0042(4) 0.5074(3) 0.0492(12) Uani 1 1 d . . .
H19A H 0.2417 0.0312 0.4537 0.074 Uiso 1 1 calc R . .
H19B H 0.2083 -0.0428 0.5261 0.074 Uiso 1 1 calc R . .
H19C H 0.3545 -0.0530 0.4867 0.074 Uiso 1 1 calc R . .
C20 C 0.6597(3) 0.1124(3) 0.8164(3) 0.0265(8) Uani 1 1 d . . .
H20A H 0.6293 0.0247 0.7690 0.032 Uiso 1 1 calc R . .
H20B H 0.7134 0.1007 0.8733 0.032 Uiso 1 1 calc R . .
C21 C 0.7534(4) 0.1812(3) 0.7697(3) 0.0288(8) Uani 1 1 d . . .
H21A H 0.7086 0.1752 0.7047 0.035 Uiso 1 1 calc R . .
H21B H 0.7693 0.2744 0.8103 0.035 Uiso 1 1 calc R . .
C22 C 0.8892(4) 0.1188(4) 0.7598(3) 0.0368(9) Uani 1 1 d . . .
H22A H 0.8720 0.0251 0.7207 0.044 Uiso 1 1 calc R . .
H22B H 0.9335 0.1259 0.8252 0.044 Uiso 1 1 calc R . .
C23 C 0.9867(4) 0.1808(4) 0.7123(3) 0.0446(11) Uani 1 1 d . . .
H23A H 1.0728 0.1372 0.7082 0.067 Uiso 1 1 calc R . .
H23B H 1.0053 0.2733 0.7512 0.067 Uiso 1 1 calc R . .
H23C H 0.9447 0.1717 0.6467 0.067 Uiso 1 1 calc R . .

loop_
_atom_site_aniso_label
_atom_site_aniso_U_11
_atom_site_aniso_U_22
_atom_site_aniso_U_33
_atom_site_aniso_U_23
_atom_site_aniso_U_13
_atom_site_aniso_U_12
Os 0.01902(7) 0.02102(7) 0.02387(8) 0.00580(5) 0.00668(5) 0.00039(5)
Cl1 0.0233(4) 0.0279(4) 0.0343(5) 0.0137(4) 0.0078(4) 0.0054(3)
Cl2 0.0250(5) 0.0282(4) 0.0360(5) 0.0010(4) 0.0072(4) -0.0048(4)
Cl3 0.0397(6) 0.0473(6) 0.0319(5) 0.0209(5) 0.0078(4) 0.0049(4)
Cl4 0.0234(4) 0.0257(4) 0.0340(5) 0.0061(4) 0.0089(4) -0.0029(3)
Cl5 0.0303(5) 0.0336(5) 0.0339(5) 0.0015(4) 0.0148(4) 0.0033(4)
N1 0.0194(15) 0.0263(15) 0.0234(16) 0.0101(12) 0.0034(12) 0.0019(12)
N2 0.0181(15) 0.0282(15) 0.0266(17) 0.0026(13) 0.0065(12) 0.0027(12)
N3 0.0194(15) 0.0311(16) 0.0253(16) 0.0121(13) 0.0023(12) 0.0043(12)
C1 0.0274(19) 0.0198(16) 0.034(2) 0.0089(15) 0.0146(16) 0.0033(14)
C2 0.030(2) 0.0283(19) 0.041(2) 0.0015(17) 0.0134(18) -0.0017(16)
C3 0.043(2) 0.0265(19) 0.048(3) 0.0029(18) 0.024(2) 0.0022(17)
C4 0.029(2) 0.031(2) 0.058(3) 0.023(2) 0.021(2) 0.0128(16)
C5 0.030(2) 0.034(2) 0.042(2) 0.0236(18) 0.0158(18) 0.0118(16)
C6 0.0204(17) 0.0232(17) 0.038(2) 0.0174(16) 0.0104(16) 0.0030(13)
C7 0.0230(18) 0.0294(18) 0.030(2) 0.0156(16) 0.0048(15) 0.0039(14)
C8 0.0244(19) 0.043(2) 0.028(2) 0.0196(17) 0.0011(16) 0.0006(16)
C9 0.023(2) 0.092(4) 0.037(2) 0.035(2) 0.0073(18) 0.011(2)
C10 0.036(3) 0.094(4) 0.036(3) 0.014(3) 0.008(2) -0.026(2)
C11 0.025(3) 0.048(4) 0.047(4) 0.014(3) 0.003(3) 0.002(3)
C11X 0.025(3) 0.048(4) 0.047(4) 0.014(3) 0.003(3) 0.002(3)
C12 0.0268(19) 0.033(2) 0.0235(19) 0.0061(16) 0.0027(15) 0.0055(15)
C13 0.0240(19) 0.043(2) 0.025(2) 0.0098(17) 0.0040(16) 0.0041(16)
C14 0.032(2) 0.047(2) 0.028(2) 0.0115(18) -0.0002(17) -0.0041(18)
C15 0.038(3) 0.060(3) 0.036(2) 0.012(2) -0.005(2) -0.003(2)
C16 0.0263(19) 0.0336(19) 0.0223(19) 0.0112(15) 0.0022(15) 0.0109(15)
C17 0.031(2) 0.032(2) 0.027(2) 0.0079(16) -0.0005(16) 0.0024(16)
C18 0.040(2) 0.039(2) 0.023(2) 0.0114(17) 0.0030(17) 0.0063(18)
C19 0.065(3) 0.046(3) 0.031(2) 0.011(2) -0.009(2) 0.003(2)
C20 0.0229(18) 0.0330(19) 0.0257(19) 0.0131(16) 0.0020(15) 0.0049(15)
C21 0.030(2) 0.0290(19) 0.029(2) 0.0115(16) 0.0049(16) 0.0043(15)
C22 0.027(2) 0.049(2) 0.044(2) 0.027(2) 0.0067(18) 0.0059(18)
C23 0.034(2) 0.049(3) 0.059(3) 0.028(2) 0.009(2) 0.0018(19)

loop_
_atom_type_symbol
_atom_type_description
_atom_type_scat_dispersion_real
_atom_type_scat_dispersion_imag
_atom_type_scat_source
C C 0.0033 0.0016 'International Tables Vol C Tables 4.2.6.8 and 6.1.1.4'
H H 0.0000 0.0000 'International Tables Vol C Tables 4.2.6.8 and 6.1.1.4'
N N 0.0061 0.0033 'International Tables Vol C Tables 4.2.6.8 and 6.1.1.4'
Cl Cl 0.1484 0.1585 'International Tables Vol C Tables 4.2.6.8 and 6.1.1.4'
Os Os -1.2165 7.6030 'International Tables Vol C Tables 4.2.6.8 and 6.1.1.4'

loop_
_geom_angle_atom_site_label_1
_geom_angle_atom_site_label_2
_geom_angle_atom_site_label_3
_geom_angle
_geom_angle_site_symmetry_1
_geom_angle_site_symmetry_3
_geom_angle_publ_flag
N1 Os Cl2 89.66(8) . . ?
N1 Os Cl5 178.69(8) . . ?
Cl2 Os Cl5 91.56(3) . . ?
N1 Os Cl4 88.27(8) . . ?
Cl2 Os Cl4 177.90(3) . . ?
Cl5 Os Cl4 90.51(3) . . ?
N1 Os Cl3 88.70(8) . . ?
Cl2 Os Cl3 88.74(4) . . ?
Cl5 Os Cl3 90.86(4) . . ?
Cl4 Os Cl3 91.56(4) . . ?
N1 Os Cl1 89.34(8) . . ?
Cl2 Os Cl1 89.76(3) . . ?
Cl5 Os Cl1 91.13(3) . . ?
Cl4 Os Cl1 89.87(3) . . ?
Cl3 Os Cl1 177.53(3) . . ?
C7 N1 N2 107.9(3) . . ?
C7 N1 Os 128.7(2) . . ?
N2 N1 Os 123.3(2) . . ?
N1 N2 C1 110.1(3) . . ?
N1 N2 H2 124.9 . . ?
C1 N2 H2 124.9 . . ?
C16 N3 C8 110.9(3) . . ?
C16 N3 C20 110.6(3) . . ?
C8 N3 C20 106.8(3) . . ?
C16 N3 C12 107.1(3) . . ?
C8 N3 C12 110.1(3) . . ?
C20 N3 C12 111.5(3) . . ?
N2 C1 C2 130.0(4) . . ?
N2 C1 C6 106.7(3) . . ?
C2 C1 C6 123.3(3) . . ?
C3 C2 C1 115.6(4) . . ?
C3 C2 H2A 122.2 . . ?
C1 C2 H2A 122.2 . . ?
C2 C3 C4 122.3(4) . . ?
C2 C3 H3 118.9 . . ?
C4 C3 H3 118.9 . . ?
C5 C4 C3 122.5(4) . . ?
C5 C4 H4 118.7 . . ?
C3 C4 H4 118.7 . . ?
C4 C5 C6 116.9(4) . . ?
C4 C5 H5 121.6 . . ?
C6 C5 H5 121.6 . . ?
C7 C6 C1 105.3(3) . . ?
C7 C6 C5 135.2(4) . . ?
C1 C6 C5 119.4(3) . . ?
N1 C7 C6 110.0(3) . . ?
N1 C7 H7 125.0 . . ?
C6 C7 H7 125.0 . . ?
N3 C8 C9 117.2(3) . . ?
N3 C8 H8A 108.0 . . ?
C9 C8 H8A 108.0 . . ?
N3 C8 H8B 108.0 . . ?
C9 C8 H8B 108.0 . . ?
H8A C8 H8B 107.2 . . ?
C8 C9 C10 109.7(4) . . ?
C8 C9 H9A 109.7 . . ?
C10 C9 H9A 109.7 . . ?
C8 C9 H9B 109.7 . . ?
C10 C9 H9B 109.7 . . ?
H9A C9 H9B 108.2 . . ?
C11X C10 C11 71.0(5) . . ?
C11X C10 C9 127.6(6) . . ?
C11 C10 C9 106.6(5) . . ?
C11 C10 H10A 110.6 . . ?
C9 C10 H10A 111.4 . . ?
C11X C10 H10B 120.3 . . ?
C11 C10 H10B 109.8 . . ?
C9 C10 H10B 109.8 . . ?
H10A C10 H10B 108.7 . . ?
C11X C10 H10C 104.3 . . ?
C11 C10 H10C 141.6 . . ?
C9 C10 H10C 105.7 . . ?
H10A C10 H10C 75.6 . . ?
C11X C10 H10D 106.3 . . ?
C9 C10 H10D 105.2 . . ?
H10A C10 H10D 141.4 . . ?
H10B C10 H10D 68.4 . . ?
H10C C10 H10D 106.2 . . ?
C10 C11 H11A 109.5 . . ?
H10D C11 H11A 100.5 . . ?
C10 C11 H11B 109.5 . . ?
H10D C11 H11B 74.8 . . ?
H11A C11 H11B 109.5 . . ?
C10 C11 H11C 109.5 . . ?
H10D C11 H11C 145.5 . . ?
H11A C11 H11C 109.5 . . ?
H11B C11 H11C 109.5 . . ?
C10 C11X H11D 109.5 . . ?
H10A C11X H11D 112.1 . . ?
C10 C11X H11E 109.5 . . ?
H10A C11X H11E 135.9 . . ?
H11D C11X H11E 109.5 . . ?
C10 C11X H11F 109.5 . . ?
H10A C11X H11F 69.5 . . ?
H11D C11X H11F 109.5 . . ?
H11E C11X H11F 109.5 . . ?
N3 C12 C13 115.4(3) . . ?
N3 C12 H12A 108.4 . . ?
C13 C12 H12A 108.4 . . ?
N3 C12 H12B 108.4 . . ?
C13 C12 H12B 108.4 . . ?
H12A C12 H12B 107.5 . . ?
C12 C13 C14 110.3(3) . . ?
C12 C13 H13A 109.6 . . ?
C14 C13 H13A 109.6 . . ?
C12 C13 H13B 109.6 . . ?
C14 C13 H13B 109.6 . . ?
H13A C13 H13B 108.1 . . ?
C15 C14 C13 112.4(3) . . ?
C15 C14 H14A 109.1 . . ?
C13 C14 H14A 109.1 . . ?
C15 C14 H14B 109.1 . . ?
C13 C14 H14B 109.1 . . ?
H14A C14 H14B 107.8 . . ?
C14 C15 H15A 109.5 . . ?
C14 C15 H15B 109.5 . . ?
H15A C15 H15B 109.5 . . ?
C14 C15 H15C 109.5 . . ?
H15A C15 H15C 109.5 . . ?
H15B C15 H15C 109.5 . . ?
N3 C16 C17 115.7(3) . . ?
N3 C16 H16A 108.4 . . ?
C17 C16 H16A 108.4 . . ?
N3 C16 H16B 108.4 . . ?
C17 C16 H16B 108.4 . . ?
H16A C16 H16B 107.4 . . ?
C18 C17 C16 110.8(3) . . ?
C18 C17 H17A 109.5 . . ?
C16 C17 H17A 109.5 . . ?
C18 C17 H17B 109.5 . . ?
C16 C17 H17B 109.5 . . ?
H17A C17 H17B 108.1 . . ?
C19 C18 C17 111.9(3) . . ?
C19 C18 H18A 109.2 . . ?
C17 C18 H18A 109.2 . . ?
C19 C18 H18B 109.2 . . ?
C17 C18 H18B 109.2 . . ?
H18A C18 H18B 107.9 . . ?
C18 C19 H19A 109.5 . . ?
C18 C19 H19B 109.5 . . ?
H19A C19 H19B 109.5 . . ?
C18 C19 H19C 109.5 . . ?
H19A C19 H19C 109.5 . . ?
H19B C19 H19C 109.5 . . ?
N3 C20 C21 114.1(3) . . ?
N3 C20 H20A 108.7 . . ?
C21 C20 H20A 108.7 . . ?
N3 C20 H20B 108.7 . . ?
C21 C20 H20B 108.7 . . ?
H20A C20 H20B 107.6 . . ?
C22 C21 C20 110.1(3) . . ?
C22 C21 H21A 109.6 . . ?
C20 C21 H21A 109.6 . . ?
C22 C21 H21B 109.6 . . ?
C20 C21 H21B 109.6 . . ?
H21A C21 H21B 108.2 . . ?
C21 C22 C23 113.0(3) . . ?
C21 C22 H22A 109.0 . . ?
C23 C22 H22A 109.0 . . ?
C21 C22 H22B 109.0 . . ?
C23 C22 H22B 109.0 . . ?
H22A C22 H22B 107.8 . . ?
C22 C23 H23A 109.5 . . ?
C22 C23 H23B 109.5 . . ?
H23A C23 H23B 109.5 . . ?
C22 C23 H23C 109.5 . . ?
H23A C23 H23C 109.5 . . ?
H23B C23 H23C 109.5 . . ?

loop_
_geom_bond_atom_site_label_1
_geom_bond_atom_site_label_2
_geom_bond_distance
_geom_bond_site_symmetry_2
_geom_bond_publ_flag
Os N1 2.068(3) . ?
Os Cl2 2.3135(9) . ?
Os Cl5 2.3197(9) . ?
Os Cl4 2.3295(9) . ?
Os Cl3 2.3332(10) . ?
Os Cl1 2.3391(9) . ?
N1 C7 1.329(4) . ?
N1 N2 1.353(4) . ?
N2 C1 1.367(4) . ?
N2 H2 0.8800 . ?
N3 C16 1.513(4) . ?
N3 C8 1.514(4) . ?
N3 C20 1.517(4) . ?
N3 C12 1.518(4) . ?
C1 C2 1.388(5) . ?
C1 C6 1.407(5) . ?
C2 C3 1.380(5) . ?
C2 H2A 0.9500 . ?
C3 C4 1.409(6) . ?
C3 H3 0.9500 . ?
C4 C5 1.352(5) . ?
C4 H4 0.9500 . ?
C5 C6 1.429(5) . ?
C5 H5 0.9500 . ?
C6 C7 1.401(5) . ?
C7 H7 0.9500 . ?
C8 C9 1.522(5) . ?
C8 H8A 0.9900 . ?
C8 H8B 0.9900 . ?
C9 C10 1.522(6) . ?
C9 H9A 0.9900 . ?
C9 H9B 0.9900 . ?
C10 C11X 1.421(7) . ?
C10 C11 1.434(7) . ?
C10 H10A 0.9600 . ?
C10 H10B 0.9600 . ?
C10 H10C 0.9601 . ?
C10 H10D 0.9600 . ?
C11 H10D 1.0140 . ?
C11 H11A 0.9800 . ?
C11 H11B 0.9800 . ?
C11 H11C 0.9800 . ?
C11X H10A 0.9189 . ?
C11X H11D 0.9800 . ?
C11X H11E 0.9800 . ?
C11X H11F 0.9800 . ?
C12 C13 1.520(5) . ?
C12 H12A 0.9900 . ?
C12 H12B 0.9900 . ?
C13 C14 1.526(5) . ?
C13 H13A 0.9900 . ?
C13 H13B 0.9900 . ?
C14 C15 1.519(5) . ?
C14 H14A 0.9900 . ?
C14 H14B 0.9900 . ?
C15 H15A 0.9800 . ?
C15 H15B 0.9800 . ?
C15 H15C 0.9800 . ?
C16 C17 1.520(5) . ?
C16 H16A 0.9900 . ?
C16 H16B 0.9900 . ?
C17 C18 1.516(5) . ?
C17 H17A 0.9900 . ?
C17 H17B 0.9900 . ?
C18 C19 1.516(5) . ?
C18 H18A 0.9900 . ?
C18 H18B 0.9900 . ?
C19 H19A 0.9800 . ?
C19 H19B 0.9800 . ?
C19 H19C 0.9800 . ?
C20 C21 1.533(5) . ?
C20 H20A 0.9900 . ?
C20 H20B 0.9900 . ?
C21 C22 1.513(5) . ?
C21 H21A 0.9900 . ?
C21 H21B 0.9900 . ?
C22 C23 1.520(5) . ?
C22 H22A 0.9900 . ?
C22 H22B 0.9900 . ?
C23 H23A 0.9800 . ?
C23 H23B 0.9800 . ?
C23 H23C 0.9800 . ?

loop_
_geom_torsion_atom_site_label_1
_geom_torsion_atom_site_label_2
_geom_torsion_atom_site_label_3
_geom_torsion_atom_site_label_4
_geom_torsion
_geom_torsion_site_symmetry_1
_geom_torsion_site_symmetry_2
_geom_torsion_site_symmetry_3
_geom_torsion_site_symmetry_4
_geom_torsion_publ_flag
Cl2 Os N1 C7 39.6(3) . . . . ?
Cl4 Os N1 C7 -140.7(3) . . . . ?
Cl3 Os N1 C7 -49.1(3) . . . . ?
Cl1 Os N1 C7 129.4(3) . . . . ?
Cl2 Os N1 N2 -141.2(2) . . . . ?
Cl4 Os N1 N2 38.4(2) . . . . ?
Cl3 Os N1 N2 130.0(2) . . . . ?
Cl1 Os N1 N2 -51.5(2) . . . . ?
C7 N1 N2 C1 0.2(4) . . . . ?
Os N1 N2 C1 -179.1(2) . . . . ?
N1 N2 C1 C2 -178.6(3) . . . . ?
N1 N2 C1 C6 -0.3(4) . . . . ?
N2 C1 C2 C3 178.4(3) . . . . ?
C6 C1 C2 C3 0.3(5) . . . . ?
C1 C2 C3 C4 -0.3(6) . . . . ?
C2 C3 C4 C5 -0.1(6) . . . . ?
C3 C4 C5 C6 0.6(5) . . . . ?
N2 C1 C6 C7 0.2(4) . . . . ?
C2 C1 C6 C7 178.7(3) . . . . ?
N2 C1 C6 C5 -178.3(3) . . . . ?
C2 C1 C6 C5 0.1(5) . . . . ?
C4 C5 C6 C7 -178.6(4) . . . . ?
C4 C5 C6 C1 -0.6(5) . . . . ?
N2 N1 C7 C6 -0.1(4) . . . . ?
Os N1 C7 C6 179.2(2) . . . . ?
C1 C6 C7 N1 -0.1(4) . . . . ?
C5 C6 C7 N1 178.1(3) . . . . ?
C16 N3 C8 C9 -54.1(4) . . . . ?
C20 N3 C8 C9 -174.6(3) . . . . ?
C12 N3 C8 C9 64.2(4) . . . . ?
N3 C8 C9 C10 178.9(3) . . . . ?
C8 C9 C10 C11X -163.4(6) . . . . ?
C8 C9 C10 C11 -85.0(5) . . . . ?
C16 N3 C12 C13 -163.7(3) . . . . ?
C8 N3 C12 C13 75.7(4) . . . . ?
C20 N3 C12 C13 -42.7(4) . . . . ?
N3 C12 C13 C14 -170.0(3) . . . . ?
C12 C13 C14 C15 -178.7(3) . . . . ?
C8 N3 C16 C17 -57.8(4) . . . . ?
C20 N3 C16 C17 60.5(4) . . . . ?
C12 N3 C16 C17 -177.9(3) . . . . ?
N3 C16 C17 C18 -170.6(3) . . . . ?
C16 C17 C18 C19 -179.7(3) . . . . ?
C16 N3 C20 C21 56.6(4) . . . . ?
C8 N3 C20 C21 177.3(3) . . . . ?
C12 N3 C20 C21 -62.4(4) . . . . ?
N3 C20 C21 C22 167.6(3) . . . . ?
C20 C21 C22 C23 179.0(3) . . . . ?
